data_4322818
loop_
_publ_author_name
'Jeffrey C. Bryan'
'Richard A. Sachleben'
'J\'er\^ome M. Lavis'
'Matthew C. Davis'
'John H. Burns'
'Benjamin P. Hay'

_publ_section_title
;
 Structural Aspects of Rubidium Ion Selectivity by Tribenzo-21-crown-71a
;
_journal_name_full 'Inorganic Chemistry'
_journal_page_first 2749
_journal_page_last 2755
_journal_paper_doi 10.1021/ic9714908
_journal_volume 37
_journal_year 1998
_chemical_formula_moiety 'C34 H44 O7'
_chemical_formula_sum 'C34 H44 O7'
_chemical_formula_weight 564.69
_chemical_name_common bis(t-butylbenzo)benzo-21-crown-7
_chemical_name_systematic
; 
 ? 
;
_space_group_IT_number 14
_symmetry_cell_setting monoclinic
_symmetry_space_group_name_Hall '-P 2yn'
_symmetry_space_group_name_H-M 'P 1 21/n 1'
_atom_sites_solution_hydrogens geom
_atom_sites_solution_primary direct
_atom_sites_solution_secondary difmap
_audit_creation_method SHELXL
_cell_angle_alpha 90.00
_cell_angle_beta 94.469(8)
_cell_angle_gamma 90.00
_cell_formula_units_Z 8
_cell_length_a 16.427(2)
_cell_length_b 11.3675(9)
_cell_length_c 33.137(3)
_cell_measurement_reflns_used 25
_cell_measurement_temperature 163(2)
_cell_measurement_theta_max 11.95
_cell_measurement_theta_min 9.86
_cell_volume 6169.0(11)
_computing_cell_refinement 'CAD4-PC (Enraf-Nonius, 1993)'
_computing_data_collection 'CAD4-PC (Enraf-Nonius, 1993)'
_computing_data_reduction 'XCAD4 (Harms, 1996)'
_computing_molecular_graphics 'Siemens SHELXTL'
_computing_publication_material 'Siemens SHELXTL'
_computing_structure_refinement 'SHELXL-93 (Sheldrick, 1993)'
_computing_structure_solution 'SHELXS-86 (Sheldrick, 1990)'
_diffrn_ambient_temperature 163(2)
_diffrn_measurement_device 'Enraf Nonius CAD4'
_diffrn_measurement_method Omega-scans
_diffrn_radiation_monochromator graphite
_diffrn_radiation_source 'fine-focus sealed tube'
_diffrn_radiation_type MoK\a
_diffrn_radiation_wavelength 0.71073
_diffrn_reflns_av_R_equivalents 0.0410
_diffrn_reflns_av_sigmaI/netI 0.0837
_diffrn_reflns_limit_h_max 18
_diffrn_reflns_limit_h_min -13
_diffrn_reflns_limit_k_max 12
_diffrn_reflns_limit_k_min -15
_diffrn_reflns_limit_l_max 37
_diffrn_reflns_limit_l_min -37
_diffrn_reflns_number 11951
_diffrn_reflns_theta_max 25.95
_diffrn_reflns_theta_min 2.15
_diffrn_standards_decay_% 8.4
_diffrn_standards_interval_time 120
_diffrn_standards_number 3
_exptl_absorpt_coefficient_mu 0.084
_exptl_absorpt_correction_T_max 1.000
_exptl_absorpt_correction_T_min 0.859
_exptl_absorpt_correction_type 'semi-empirical from psi scans'
_exptl_crystal_colour clear
_exptl_crystal_density_diffrn 1.216
_exptl_crystal_density_meas ?
_exptl_crystal_description plate
_exptl_crystal_F_000 2432
_exptl_crystal_size_max 0.60
_exptl_crystal_size_mid 0.34
_exptl_crystal_size_min 0.14
_refine_diff_density_max 0.189
_refine_diff_density_min -0.219
_refine_diff_density_rms 0.046
_refine_ls_extinction_method none
_refine_ls_goodness_of_fit_all 1.005
_refine_ls_goodness_of_fit_obs 1.089
_refine_ls_hydrogen_treatment noref
_refine_ls_matrix_type full
_refine_ls_number_parameters 783
_refine_ls_number_reflns 8947
_refine_ls_number_restraints 18
_refine_ls_restrained_S_all 1.006
_refine_ls_restrained_S_obs 1.090
_refine_ls_R_factor_all 0.1066
_refine_ls_R_factor_obs 0.0409
_refine_ls_shift/esd_max -0.007
_refine_ls_shift/esd_mean 0.000
_refine_ls_structure_factor_coef Fsqd
_refine_ls_weighting_details 'w=1/[\s^2^(Fo^2^)+(0.0506P)^2^+0.6593P] where P=(Fo^2^+2Fc^2^)/3'
_refine_ls_weighting_scheme calc
_refine_ls_wR_factor_all 0.1173
_refine_ls_wR_factor_obs 0.0960
_reflns_number_observed 5415
_reflns_number_total 8947
_reflns_observed_criterion >2sigma(I)
_cod_data_source_file ic9714908_1.cif
_cod_data_source_block bb21
_cod_depositor_comments
;
The following automatic conversions were performed:

'_exptl_crystal_density_meas' value 'not measured' was changed to '?'
- the value is perceived as not measured.

Automatic conversion script
Id: cif_fix_values 3008 2015-01-20 13:52:24Z robertas 

The following automatic conversions were performed:

'_refine_ls_weighting_scheme' value 'calc
w=1/[\s^2^(Fo^2^)+(0.0506P)^2^+0.6593P] where P=(Fo^2^+2Fc^2^)/3' was
changed to 'calc'. New tag '_refine_ls_weighting_details' was
created. The value of the new tag was set to
'w=1/[\s^2^(Fo^2^)+(0.0506P)^2^+0.6593P] where P=(Fo^2^+2Fc^2^)/3'.

Automatic conversion script
Id: cif_fix_values 3143 2015-03-26 13:38:13Z robertas 
;
_cod_original_cell_volume 6169.0(10)
_cod_database_code 4322818

loop_
_symmetry_equiv_pos_as_xyz
'x, y, z'
'-x+1/2, y+1/2, -z+1/2'
'-x, -y, -z'
'x-1/2, -y-1/2, z-1/2'

loop_
_atom_site_aniso_label
_atom_site_aniso_U_11
_atom_site_aniso_U_22
_atom_site_aniso_U_33
_atom_site_aniso_U_23
_atom_site_aniso_U_13
_atom_site_aniso_U_12
O1 0.0213(9) 0.0202(10) 0.0387(10) 0.0066(8) 0.0099(8) 0.0047(8)
O2 0.0261(9) 0.0198(10) 0.0255(9) 0.0020(7) 0.0028(7) 0.0065(8)
O3 0.0155(9) 0.0193(9) 0.0307(9) 0.0074(8) 0.0012(7) 0.0020(8)
O4 0.0283(10) 0.0331(11) 0.0267(9) -0.0044(8) -0.0050(8) 0.0085(9)
O5 0.0191(9) 0.0410(12) 0.0361(10) 0.0107(9) -0.0011(8) -0.0018(9)
O6 0.0212(9) 0.0387(12) 0.0413(10) 0.0119(9) -0.0079(8) -0.0072(9)
O7 0.0229(9) 0.0331(11) 0.0313(10) 0.0105(8) -0.0005(8) -0.0042(8)
C1 0.0201(13) 0.0196(14) 0.0219(12) 0.0016(11) 0.0028(10) -0.0009(12)
C2 0.0218(13) 0.0164(14) 0.0184(12) -0.0004(10) 0.0015(10) 0.0006(12)
C3 0.0202(14) 0.032(2) 0.0277(14) -0.0007(12) 0.0049(11) 0.0009(13)
C4 0.032(2) 0.033(2) 0.0290(14) 0.0062(13) 0.0066(12) -0.0090(14)
C5 0.040(2) 0.0179(14) 0.0279(14) 0.0054(11) 0.0031(12) -0.0005(13)
C6 0.0267(14) 0.023(2) 0.0297(14) 0.0011(12) 0.0031(11) 0.0045(13)
C7 0.0190(13) 0.0219(14) 0.0264(13) 0.0011(11) 0.0004(10) -0.0011(12)
C8 0.0163(13) 0.0251(15) 0.0288(13) 0.0019(12) 0.0017(10) 0.0004(12)
C9 0.0140(12) 0.0199(15) 0.0294(14) 0.0069(12) 0.0013(10) -0.0001(12)
C10 0.0199(14) 0.024(2) 0.0297(14) 0.0009(12) 0.0017(11) 0.0008(12)
C11 0.0277(15) 0.038(2) 0.0278(14) 0.0022(13) -0.0031(12) 0.0068(14)
C12 0.0241(14) 0.032(2) 0.035(2) 0.0063(13) -0.0026(12) 0.0107(13)
C13 0.0154(13) 0.0214(15) 0.0325(14) 0.0056(12) 0.0016(11) -0.0022(12)
C14 0.0198(13) 0.0222(15) 0.0245(13) 0.0031(11) 0.0001(10) -0.0021(12)
C15 0.0199(14) 0.040(2) 0.0256(14) 0.0008(12) 0.0000(11) -0.0004(13)
C16 0.0193(14) 0.036(2) 0.0308(14) -0.0011(13) 0.0027(11) -0.0088(13)
C17 0.0252(14) 0.033(2) 0.0287(14) 0.0010(12) -0.0005(11) -0.0017(13)
C18 0.0243(14) 0.032(2) 0.0308(14) 0.0039(12) -0.0005(11) 0.0000(13)
C19 0.0207(14) 0.0239(15) 0.0284(14) 0.0000(12) 0.0029(11) -0.0024(12)
C20 0.0250(14) 0.025(2) 0.0276(14) 0.0026(12) 0.0054(11) -0.0002(13)
C21 0.0209(14) 0.030(2) 0.0253(13) 0.0028(12) 0.0018(11) 0.0001(12)
C22 0.0228(14) 0.030(2) 0.0225(13) -0.0032(12) 0.0052(11) -0.0012(13)
C23 0.0276(15) 0.029(2) 0.0276(14) 0.0037(12) 0.0045(12) -0.0041(13)
C24 0.0258(14) 0.035(2) 0.0253(14) 0.0032(13) -0.0023(11) 0.0006(13)
C25 0.0182(13) 0.033(2) 0.0308(14) 0.0065(12) 0.0019(11) 0.0048(12)
C26 0.0213(14) 0.025(2) 0.0339(14) 0.0049(12) 0.0068(11) 0.0077(12)
C27 0.0224(14) 0.022(2) 0.0357(14) 0.0023(12) 0.0031(11) 0.0010(12)
C28 0.030(2) 0.027(2) 0.055(2) 0.0030(14) 0.0027(13) 0.0064(13)
C29 0.037(2) 0.026(2) 0.052(2) -0.0030(14) -0.0024(14) -0.0002(14)
C30 0.040(2) 0.032(2) 0.041(2) -0.0001(13) 0.0119(13) 0.0028(14)
C31 0.0215(14) 0.033(2) 0.0274(13) 0.0004(12) 0.0026(11) -0.0043(13)
C32 0.0238(15) 0.048(2) 0.044(2) -0.0011(15) 0.0079(12) -0.0023(14)
C33 0.029(2) 0.051(2) 0.044(2) 0.0074(15) 0.0002(13) -0.013(2)
C34 0.031(2) 0.045(2) 0.043(2) -0.0082(14) 0.0037(13) -0.0068(14)
O8 0.0332(10) 0.0227(11) 0.0281(9) -0.0037(8) 0.0073(8) -0.0079(8)
O9 0.0248(10) 0.0211(10) 0.0439(10) -0.0064(8) 0.0139(8) -0.0056(8)
O10 0.0237(9) 0.0311(11) 0.0333(10) -0.0064(8) 0.0056(8) 0.0008(8)
O11 0.0226(10) 0.0363(11) 0.0326(10) 0.0078(8) 0.0033(8) -0.0022(9)
O12 0.0221(10) 0.0407(12) 0.0595(12) 0.0216(10) 0.0047(9) -0.0001(9)
O13 0.0342(11) 0.0317(11) 0.0433(11) 0.0117(9) 0.0077(9) -0.0039(9)
O14 0.0214(9) 0.0224(10) 0.0463(11) -0.0098(8) 0.0126(8) -0.0055(8)
C41 0.0273(14) 0.0174(14) 0.0220(13) 0.0008(11) -0.0002(11) -0.0021(12)
C42 0.0249(14) 0.0194(14) 0.0257(13) -0.0007(11) 0.0060(11) 0.0044(12)
C43 0.033(2) 0.021(2) 0.0301(14) -0.0013(12) 0.0052(12) -0.0052(13)
C44 0.041(2) 0.0166(14) 0.0314(14) -0.0038(12) 0.0028(13) 0.0040(13)
C45 0.035(2) 0.030(2) 0.0277(14) -0.0029(13) 0.0056(12) 0.0126(14)
C46 0.0226(14) 0.034(2) 0.0269(13) 0.0001(12) 0.0056(11) 0.0020(13)
C47 0.0276(15) 0.0229(15) 0.0387(15) -0.0045(12) 0.0102(12) -0.0119(13)
C48 0.0245(14) 0.030(2) 0.0320(14) -0.0059(12) 0.0050(11) -0.0069(13)
C49 0.0254(14) 0.0225(14) 0.0269(14) 0.0002(12) 0.0099(11) -0.0048(13)
C50 0.0197(14) 0.027(2) 0.0310(14) 0.0056(12) 0.0045(11) -0.0024(12)
C51 0.034(2) 0.038(2) 0.0256(14) -0.0025(13) 0.0019(12) -0.0030(14)
C52 0.034(2) 0.037(2) 0.033(2) -0.0060(13) 0.0073(13) 0.0081(14)
C53 0.0283(15) 0.030(2) 0.0253(14) 0.0007(12) 0.0067(11) -0.0003(13)
C54 0.0246(14) 0.029(2) 0.0256(13) 0.0003(12) 0.0007(11) -0.0033(13)
C55 0.0263(15) 0.038(2) 0.0370(15) 0.0059(13) 0.0048(12) -0.0034(14)
C56 0.0261(15) 0.037(2) 0.043(2) 0.0110(14) 0.0070(12) -0.0039(14)
C57 0.025(2) 0.051(2) 0.051(2) 0.025(2) 0.0032(13) 0.0046(15)
C58 0.025(2) 0.051(2) 0.044(2) 0.0163(15) 0.0020(13) -0.0025(14)
C59 0.0196(14) 0.0204(15) 0.042(2) 0.0030(13) 0.0081(12) 0.0005(12)
C60 0.0137(13) 0.0190(14) 0.041(2) -0.0052(12) 0.0085(11) -0.0011(12)
C61 0.0176(13) 0.0219(15) 0.0296(13) -0.0051(12) 0.0035(11) 0.0004(12)
C62 0.0144(12) 0.0216(14) 0.0342(14) -0.0036(12) 0.0059(11) 0.0013(11)
C63 0.0148(13) 0.028(2) 0.040(2) -0.0039(13) 0.0037(11) -0.0058(12)
C64 0.0200(14) 0.038(2) 0.0311(14) 0.0034(13) 0.0019(11) -0.0032(13)
C65 0.0161(13) 0.027(2) 0.0383(15) -0.0074(12) 0.0083(11) -0.0021(12)
C66 0.0199(13) 0.0256(15) 0.0286(14) -0.0024(12) 0.0040(11) -0.0027(12)
C67 0.0268(15) 0.037(2) 0.039(2) -0.0056(14) 0.0051(12) 0.0062(14)
C68 0.032(2) 0.082(4) 0.056(3) 0.012(3) 0.012(2) 0.031(3)
C69 0.060(3) 0.046(3) 0.075(4) 0.010(3) -0.006(3) 0.016(2)
C70 0.037(3) 0.084(5) 0.055(3) -0.026(3) -0.018(2) 0.022(3)
C68A 0.167(35) 0.210(48) 0.076(21) -0.083(29) -0.072(22) 0.159(38)
C69A 0.047(16) 0.270(57) 0.208(41) 0.185(44) 0.058(22) 0.105(27)
C70A 0.064(20) 0.089(22) 0.333(68) 0.053(31) -0.102(31) 0.010(17)
C71 0.0225(14) 0.0223(15) 0.0362(15) 0.0008(12) 0.0065(11) -0.0022(12)
C72 0.048(2) 0.035(2) 0.051(2) 0.0012(15) 0.0267(15) -0.001(2)
C73 0.031(2) 0.031(2) 0.052(2) 0.0060(14) 0.0032(13) -0.0102(14)
C74 0.033(2) 0.030(2) 0.043(2) 0.0062(13) 0.0059(13) -0.0039(14)

loop_
_atom_site_label
_atom_site_type_symbol
_atom_site_fract_x
_atom_site_fract_y
_atom_site_fract_z
_atom_site_U_iso_or_equiv
_atom_site_thermal_displace_type
_atom_site_occupancy
_atom_site_calc_flag
_atom_site_refinement_flags
_atom_site_disorder_group
O1 O 0.44398(9) 0.34511(14) 0.18987(5) 0.0263(4) Uani 1 d . .
O2 O 0.29939(9) 0.45105(14) 0.19903(4) 0.0238(4) Uani 1 d . .
O3 O 0.16581(9) 0.57061(14) 0.15683(4) 0.0218(4) Uani 1 d . .
O4 O 0.11806(10) 0.5569(2) 0.07872(5) 0.0297(4) Uani 1 d . .
O5 O 0.21789(9) 0.5007(2) 0.01424(5) 0.0322(4) Uani 1 d . .
O6 O 0.42068(10) 0.4764(2) 0.05995(5) 0.0343(5) Uani 1 d . .
O7 O 0.51659(10) 0.4065(2) 0.11956(5) 0.0292(4) Uani 1 d . .
C1 C 0.38587(14) 0.2790(2) 0.20664(7) 0.0205(5) Uani 1 d . .
C2 C 0.31105(14) 0.3350(2) 0.21059(6) 0.0188(5) Uani 1 d . .
C3 C 0.24897(15) 0.2762(2) 0.22785(7) 0.0266(6) Uani 1 d . .
H3A H 0.19924(15) 0.3137(2) 0.23021(7) 0.032 Uiso 1 calc R .
C4 C 0.2599(2) 0.1622(2) 0.24164(7) 0.0310(6) Uani 1 d . .
H4A H 0.2181(2) 0.1231(2) 0.25349(7) 0.037 Uiso 1 calc R .
C5 C 0.3337(2) 0.1069(2) 0.23762(7) 0.0286(6) Uani 1 d . .
H5A H 0.3414(2) 0.0302(2) 0.24687(7) 0.034 Uiso 1 calc R .
C6 C 0.39620(15) 0.1640(2) 0.22008(7) 0.0265(6) Uani 1 d . .
H6A H 0.44530(15) 0.1253(2) 0.21726(7) 0.032 Uiso 1 calc R .
C7 C 0.29347(14) 0.4713(2) 0.15614(7) 0.0225(6) Uani 1 d . .
H7A H 0.26353(14) 0.4077(2) 0.14223(7) 0.027 Uiso 1 calc R .
H7B H 0.34757(14) 0.4748(2) 0.14637(7) 0.027 Uiso 1 calc R .
C8 C 0.24980(13) 0.5855(2) 0.14815(7) 0.0234(6) Uani 1 d . .
H8A H 0.27513(13) 0.6468(2) 0.16520(7) 0.028 Uiso 1 calc R .
H8B H 0.25273(13) 0.6083(2) 0.12009(7) 0.028 Uiso 1 calc R .
C9 C 0.11524(13) 0.6583(2) 0.13998(7) 0.0211(6) Uani 1 d . .
C10 C 0.08780(14) 0.6507(2) 0.09909(7) 0.0246(6) Uani 1 d . .
C11 C 0.03423(15) 0.7344(2) 0.08302(7) 0.0313(7) Uani 1 d . .
H11A H 0.01464(15) 0.7300(2) 0.05596(7) 0.038 Uiso 1 calc R .
C12 C 0.00930(15) 0.8256(2) 0.10723(7) 0.0305(6) Uani 1 d . .
H12A H -0.02630(15) 0.8821(2) 0.09576(7) 0.037 Uiso 1 calc R .
C13 C 0.03573(14) 0.8350(2) 0.14787(7) 0.0231(6) Uani 1 d . .
C14 C 0.08940(14) 0.7477(2) 0.16373(7) 0.0223(6) Uani 1 d . .
H14A H 0.10790(14) 0.7504(2) 0.19096(7) 0.027 Uiso 1 calc R .
C15 C 0.08550(14) 0.5351(2) 0.03827(7) 0.0287(6) Uani 1 d . .
H15A H 0.08334(14) 0.6076(2) 0.02277(7) 0.034 Uiso 1 calc R .
H15B H 0.03061(14) 0.5036(2) 0.03825(7) 0.034 Uiso 1 calc R .
C16 C 0.14065(14) 0.4478(2) 0.02000(7) 0.0287(6) Uani 1 d . .
H16A H 0.14856(14) 0.3802(2) 0.03772(7) 0.034 Uiso 1 calc R .
H16B H 0.11554(14) 0.4208(2) -0.00582(7) 0.034 Uiso 1 calc R .
C17 C 0.28324(14) 0.4537(2) 0.03914(7) 0.0289(6) Uani 1 d . .
H17A H 0.29355(14) 0.3731(2) 0.03134(7) 0.035 Uiso 1 calc R .
H17B H 0.27009(14) 0.4541(2) 0.06718(7) 0.035 Uiso 1 calc R .
C18 C 0.35723(14) 0.5280(2) 0.03430(7) 0.0292(6) Uani 1 d . .
H18A H 0.37114(14) 0.5275(2) 0.00638(7) 0.035 Uiso 1 calc R .
H18B H 0.34769(14) 0.6085(2) 0.04233(7) 0.035 Uiso 1 calc R .
C19 C 0.49529(14) 0.5315(2) 0.06394(7) 0.0243(6) Uani 1 d . .
C20 C 0.54823(15) 0.4921(2) 0.09636(7) 0.0257(6) Uani 1 d . .
C21 C 0.62496(14) 0.5414(2) 0.10297(7) 0.0253(6) Uani 1 d . .
H21A H 0.65966(14) 0.5145(2) 0.12452(7) 0.030 Uiso 1 calc R .
C22 C 0.65212(14) 0.6311(2) 0.07808(7) 0.0251(6) Uani 1 d . .
C23 C 0.59875(15) 0.6682(2) 0.04645(7) 0.0278(6) Uani 1 d . .
H23A H 0.61492(15) 0.7275(2) 0.02947(7) 0.033 Uiso 1 calc R .
C24 C 0.52116(15) 0.6191(2) 0.03926(7) 0.0289(6) Uani 1 d . .
H24A H 0.48662(15) 0.6457(2) 0.01761(7) 0.035 Uiso 1 calc R .
C25 C 0.56330(14) 0.3730(2) 0.15589(7) 0.0273(6) Uani 1 d . .
H25A H 0.57463(14) 0.4411(2) 0.17303(7) 0.033 Uiso 1 calc R .
H25B H 0.61482(14) 0.3385(2) 0.14957(7) 0.033 Uiso 1 calc R .
C26 C 0.51408(14) 0.2854(2) 0.17692(7) 0.0266(6) Uani 1 d . .
H26A H 0.49731(14) 0.2217(2) 0.15865(7) 0.032 Uiso 1 calc R .
H26B H 0.54614(14) 0.2527(2) 0.20006(7) 0.032 Uiso 1 calc R .
C27 C 0.00827(15) 0.9330(2) 0.17559(7) 0.0268(6) Uani 1 d . .
C28 C -0.0428(2) 1.0261(2) 0.15242(8) 0.0372(7) Uani 1 d . .
H28A H -0.0561(8) 1.0877(7) 0.17062(13) 0.056 Uiso 1 calc R .
H28B H -0.0922(5) 0.9911(4) 0.1406(4) 0.056 Uiso 1 calc R .
H28C H -0.0124(4) 1.0583(10) 0.1314(3) 0.056 Uiso 1 calc R .
C29 C 0.0832(2) 0.9936(2) 0.19701(8) 0.0383(7) Uani 1 d . .
H29A H 0.0656(2) 1.0549(10) 0.2143(4) 0.057 Uiso 1 calc R .
H29B H 0.1160(6) 1.0269(13) 0.17717(8) 0.057 Uiso 1 calc R .
H29C H 0.1148(6) 0.9370(4) 0.2130(4) 0.057 Uiso 1 calc R .
C30 C -0.0435(2) 0.8792(2) 0.20765(8) 0.0372(7) Uani 1 d . .
H30A H -0.0597(8) 0.9400(3) 0.2255(3) 0.056 Uiso 1 calc R .
H30B H -0.0119(4) 0.8212(10) 0.2230(3) 0.056 Uiso 1 calc R .
H30C H -0.0912(5) 0.8428(12) 0.19450(8) 0.056 Uiso 1 calc R .
C31 C 0.73776(14) 0.6829(2) 0.08784(7) 0.0271(6) Uani 1 d . .
C32 C 0.8016(2) 0.5846(3) 0.08974(8) 0.0382(7) Uani 1 d . .
H32A H 0.8552(2) 0.6181(3) 0.0943(5) 0.057 Uiso 1 calc R .
H32B H 0.7977(7) 0.5420(9) 0.0646(2) 0.057 Uiso 1 calc R .
H32C H 0.7919(6) 0.5319(8) 0.1115(3) 0.057 Uiso 1 calc R .
C33 C 0.7594(2) 0.7733(3) 0.05610(8) 0.0414(7) Uani 1 d . .
H33A H 0.8135(4) 0.8030(12) 0.0629(3) 0.062 Uiso 1 calc R .
H33B H 0.7211(6) 0.8371(8) 0.0555(4) 0.062 Uiso 1 calc R .
H33C H 0.7574(10) 0.7366(4) 0.02996(12) 0.062 Uiso 1 calc R .
C34 C 0.7406(2) 0.7452(3) 0.12900(8) 0.0396(7) Uani 1 d . .
H34A H 0.7932(4) 0.7809(13) 0.1347(2) 0.059 Uiso 1 calc R .
H34B H 0.7312(10) 0.6889(4) 0.14974(10) 0.059 Uiso 1 calc R .
H34C H 0.6991(7) 0.8048(10) 0.1283(2) 0.059 Uiso 1 calc R .
O8 O 0.79435(10) 0.25841(14) 0.19607(5) 0.0277(4) Uani 1 d . .
O9 O 0.93171(10) 0.36646(15) 0.17418(5) 0.0294(4) Uani 1 d . .
O10 O 1.01859(9) 0.2950(2) 0.10648(5) 0.0292(4) Uani 1 d . .
O11 O 0.95131(9) 0.2393(2) 0.03199(5) 0.0304(4) Uani 1 d . .
O12 O 0.74366(10) 0.1509(2) 0.03907(6) 0.0407(5) Uani 1 d . .
O13 O 0.61044(10) 0.1203(2) 0.08538(5) 0.0362(5) Uani 1 d . .
O14 O 0.66224(9) 0.12230(15) 0.16323(5) 0.0295(4) Uani 1 d . .
C41 C 0.80721(14) 0.3757(2) 0.20467(7) 0.0224(6) Uani 1 d . .
C42 C 0.87804(14) 0.4338(2) 0.19407(7) 0.0231(6) Uani 1 d . .
C43 C 0.8898(2) 0.5503(2) 0.20484(7) 0.0278(6) Uani 1 d . .
H43A H 0.9356(2) 0.5903(2) 0.19730(7) 0.033 Uiso 1 calc R .
C44 C 0.8335(2) 0.6078(2) 0.22684(7) 0.0298(6) Uani 1 d . .
H44A H 0.8423(2) 0.6859(2) 0.23429(7) 0.036 Uiso 1 calc R .
C45 C 0.7646(2) 0.5505(2) 0.23784(7) 0.0308(7) Uani 1 d . .
H45A H 0.7271(2) 0.5893(2) 0.25277(7) 0.037 Uiso 1 calc R .
C46 C 0.75198(15) 0.4346(2) 0.22633(7) 0.0277(6) Uani 1 d . .
H46A H 0.70529(15) 0.3958(2) 0.23337(7) 0.033 Uiso 1 calc R .
C47 C 1.00341(15) 0.4232(2) 0.16184(8) 0.0293(6) Uani 1 d . .
H47A H 1.03242(15) 0.4613(2) 0.18487(8) 0.035 Uiso 1 calc R .
H47B H 0.98843(15) 0.4826(2) 0.14161(8) 0.035 Uiso 1 calc R .
C48 C 1.05659(15) 0.3328(2) 0.14469(7) 0.0285(6) Uani 1 d . .
H48A H 1.10996(15) 0.3659(2) 0.14107(7) 0.034 Uiso 1 calc R .
H48B H 1.06359(15) 0.2664(2) 0.16302(7) 0.034 Uiso 1 calc R .
C49 C 1.06315(15) 0.2228(2) 0.08364(7) 0.0245(6) Uani 1 d . .
C50 C 1.02734(14) 0.1937(2) 0.04551(7) 0.0258(6) Uani 1 d . .
C51 C 1.0689(2) 0.1237(2) 0.02030(7) 0.0327(7) Uani 1 d . .
H51A H 1.0450(2) 0.1047(2) -0.00524(7) 0.039 Uiso 1 calc R .
C52 C 1.1459(2) 0.0812(2) 0.03247(8) 0.0345(7) Uani 1 d . .
H52A H 1.1733(2) 0.0349(2) 0.01478(8) 0.041 Uiso 1 calc R .
C53 C 1.18272(15) 0.1062(2) 0.07056(7) 0.0276(6) Uani 1 d D .
C54 C 1.14026(15) 0.1781(2) 0.09574(7) 0.0265(6) Uani 1 d . .
H54A H 1.16401(15) 0.1968(2) 0.12133(7) 0.032 Uiso 1 calc R .
C55 C 0.88489(14) 0.1765(3) 0.04748(8) 0.0337(7) Uani 1 d . .
H55A H 0.88699(14) 0.1843(3) 0.07669(8) 0.040 Uiso 1 calc R .
H55B H 0.88833(14) 0.0937(3) 0.04086(8) 0.040 Uiso 1 calc R .
C56 C 0.80675(15) 0.2274(3) 0.02862(8) 0.0350(7) Uani 1 d . .
H56A H 0.79823(15) 0.3059(3) 0.03898(8) 0.042 Uiso 1 calc R .
H56B H 0.80812(15) 0.2319(3) -0.00055(8) 0.042 Uiso 1 calc R .
C57 C 0.6640(2) 0.1943(3) 0.02708(9) 0.0424(8) Uani 1 d . .
H57A H 0.6563(2) 0.1998(3) -0.00218(9) 0.051 Uiso 1 calc R .
H57B H 0.6567(2) 0.2719(3) 0.03840(9) 0.051 Uiso 1 calc R .
C58 C 0.6036(2) 0.1094(3) 0.04259(8) 0.0400(7) Uani 1 d . .
H58A H 0.5487(2) 0.1286(3) 0.03176(8) 0.048 Uiso 1 calc R .
H58B H 0.6160(2) 0.0297(3) 0.03468(8) 0.048 Uiso 1 calc R .
C59 C 0.58333(14) 0.0294(2) 0.10803(8) 0.0269(6) Uani 1 d . .
C60 C 0.61046(14) 0.0327(2) 0.14917(7) 0.0241(6) Uani 1 d . .
C61 C 0.58451(13) -0.0499(2) 0.17527(7) 0.0229(6) Uani 1 d . .
H61A H 0.60215(13) -0.0451(2) 0.20258(7) 0.028 Uiso 1 calc R .
C62 C 0.53215(14) -0.1415(2) 0.16203(7) 0.0232(6) Uani 1 d . .
C63 C 0.50833(14) -0.1454(2) 0.12104(7) 0.0278(6) Uani 1 d . .
H63A H 0.47465(14) -0.2063(2) 0.11117(7) 0.033 Uiso 1 calc R .
C64 C 0.53308(14) -0.0612(2) 0.09413(8) 0.0296(6) Uani 1 d . .
H64A H 0.51571(14) -0.0661(2) 0.06679(8) 0.035 Uiso 1 calc R .
C65 C 0.74432(14) 0.1095(2) 0.15095(8) 0.0268(6) Uani 1 d . .
H65A H 0.74279(14) 0.0810(2) 0.12331(8) 0.032 Uiso 1 calc R .
H65B H 0.77446(14) 0.0533(2) 0.16834(8) 0.032 Uiso 1 calc R .
C66 C 0.78475(14) 0.2267(2) 0.15411(7) 0.0246(6) Uani 1 d . .
H66A H 0.83763(14) 0.2231(2) 0.14302(7) 0.029 Uiso 1 calc R .
H66B H 0.75161(14) 0.2848(2) 0.13901(7) 0.029 Uiso 1 calc R .
C67 C 1.2660(2) 0.0529(3) 0.08444(8) 0.0342(7) Uani 1 d D .
C68 C 1.3238(3) 0.0719(6) 0.05079(14) 0.056(2) Uani 0.802(11) d PD 1
H68A H 1.3289(14) 0.1546(6) 0.0457(6) 0.084 Uiso 0.802(11) calc PR 1
H68B H 1.3022(9) 0.0332(22) 0.0265(3) 0.084 Uiso 0.802(11) calc PR 1
H68C H 1.3765(5) 0.0399(24) 0.0591(4) 0.084 Uiso 0.802(11) calc PR 1
C69 C 1.2546(3) -0.0780(4) 0.0905(2) 0.061(2) Uani 0.802(11) d PD 1
H69A H 1.2170(14) -0.0906(4) 0.1109(7) 0.092 Uiso 0.802(11) calc PR 1
H69B H 1.3062(4) -0.1132(6) 0.0990(8) 0.092 Uiso 0.802(11) calc PR 1
H69C H 1.2333(17) -0.1130(6) 0.0656(3) 0.092 Uiso 0.802(11) calc PR 1
C70 C 1.3046(3) 0.1074(6) 0.12251(14) 0.060(2) Uani 0.802(11) d PD 1
H70A H 1.2699(9) 0.0953(24) 0.1442(3) 0.090 Uiso 0.802(11) calc PR 1
H70B H 1.3118(18) 0.1902(8) 0.1184(3) 0.090 Uiso 0.802(11) calc PR 1
H70C H 1.3567(9) 0.0715(21) 0.1293(5) 0.090 Uiso 0.802(11) calc PR 1
C68A C 1.3053(19) -0.0292(36) 0.0576(7) 0.155(26) Uani 0.198(11) d PD 2
H68D H 1.3162(152) 0.0105(71) 0.0331(37) 0.233 Uiso 0.198(11) calc PR 2
H68E H 1.2696(74) -0.0947(120) 0.0514(67) 0.233 Uiso 0.198(11) calc PR 2
H68F H 1.3556(87) -0.0570(196) 0.0710(34) 0.233 Uiso 0.198(11) calc PR 2
C69A C 1.2579(13) -0.0161(37) 0.1244(10) 0.172(28) Uani 0.198(11) d PD 2
H69D H 1.3112(18) -0.0296(234) 0.1376(47) 0.259 Uiso 0.198(11) calc PR 2
H69E H 1.2316(164) -0.0901(117) 0.1184(13) 0.259 Uiso 0.198(11) calc PR 2
H69F H 1.2259(154) 0.0290(121) 0.1419(38) 0.259 Uiso 0.198(11) calc PR 2
C70A C 1.3273(15) 0.1541(19) 0.0963(15) 0.168(24) Uani 0.198(11) d PD 2
H70D H 1.3173(120) 0.2190(105) 0.0780(57) 0.252 Uiso 0.198(11) calc PR 2
H70E H 1.3821(16) 0.1263(80) 0.0946(89) 0.252 Uiso 0.198(11) calc PR 2
H70F H 1.3203(126) 0.1793(178) 0.1234(35) 0.252 Uiso 0.198(11) calc PR 2
C71 C 0.50501(14) -0.2327(2) 0.19234(7) 0.0268(6) Uani 1 d . .
C72 C 0.4582(2) -0.1695(3) 0.22435(8) 0.0434(8) Uani 1 d . .
H72A H 0.4427(9) -0.2254(4) 0.2441(3) 0.065 Uiso 1 calc R .
H72B H 0.4101(6) -0.1333(13) 0.21150(11) 0.065 Uiso 1 calc R .
H72C H 0.4924(4) -0.1102(11) 0.2375(4) 0.065 Uiso 1 calc R .
C73 C 0.4502(2) -0.3264(2) 0.17194(8) 0.0379(7) Uani 1 d . .
H73A H 0.4336(8) -0.3806(9) 0.19194(11) 0.057 Uiso 1 calc R .
H73B H 0.4795(4) -0.3679(10) 0.1524(4) 0.057 Uiso 1 calc R .
H73C H 0.4028(5) -0.2898(3) 0.1585(4) 0.057 Uiso 1 calc R .
C74 C 0.5799(2) -0.2936(2) 0.21308(8) 0.0352(7) Uani 1 d . .
H74A H 0.5627(2) -0.3501(10) 0.2322(4) 0.053 Uiso 1 calc R .
H74B H 0.6145(5) -0.2361(3) 0.2269(4) 0.053 Uiso 1 calc R .
H74C H 0.6094(6) -0.3330(12) 0.19314(10) 0.053 Uiso 1 calc R .

loop_
_atom_type_symbol
_atom_type_description
_atom_type_scat_dispersion_real
_atom_type_scat_dispersion_imag
_atom_type_scat_source
C C 0.0033 0.0016 'International Tables Vol C Tables 4.2.6.8 and 6.1.1.4'
H H 0.0000 0.0000 'International Tables Vol C Tables 4.2.6.8 and 6.1.1.4'
O O 0.0106 0.0060 'International Tables Vol C Tables 4.2.6.8 and 6.1.1.4'

loop_
_geom_angle_atom_site_label_1
_geom_angle_atom_site_label_2
_geom_angle_atom_site_label_3
_geom_angle
_geom_angle_site_symmetry_1
_geom_angle_site_symmetry_3
_geom_angle_publ_flag
C1 O1 C26 117.7(2) . . ?
C2 O2 C7 115.1(2) . . ?
C9 O3 C8 112.8(2) . . ?
C10 O4 C15 118.2(2) . . ?
C17 O5 C16 114.0(2) . . ?
C19 O6 C18 118.5(2) . . ?
C20 O7 C25 117.5(2) . . ?
O1 C1 C6 125.2(2) . . ?
O1 C1 C2 115.7(2) . . ?
C6 C1 C2 119.1(2) . . ?
C3 C2 O2 119.1(2) . . ?
C3 C2 C1 120.0(2) . . ?
O2 C2 C1 120.8(2) . . ?
C2 C3 C4 120.7(2) . . ?
C5 C4 C3 119.2(2) . . ?
C4 C5 C6 120.9(2) . . ?
C5 C6 C1 120.1(2) . . ?
O2 C7 C8 108.0(2) . . ?
O3 C8 C7 108.4(2) . . ?
C14 C9 O3 120.2(2) . . ?
C14 C9 C10 120.8(2) . . ?
O3 C9 C10 118.9(2) . . ?
C11 C10 O4 126.2(2) . . ?
C11 C10 C9 118.8(2) . . ?
O4 C10 C9 115.0(2) . . ?
C10 C11 C12 120.0(2) . . ?
C13 C12 C11 122.2(2) . . ?
C12 C13 C14 116.7(2) . . ?
C12 C13 C27 123.6(2) . . ?
C14 C13 C27 119.7(2) . . ?
C9 C14 C13 121.5(2) . . ?
O4 C15 C16 107.5(2) . . ?
O5 C16 C15 110.2(2) . . ?
O5 C17 C18 108.1(2) . . ?
O6 C18 C17 105.5(2) . . ?
O6 C19 C24 126.0(2) . . ?
O6 C19 C20 115.1(2) . . ?
C24 C19 C20 119.0(2) . . ?
O7 C20 C21 125.6(2) . . ?
O7 C20 C19 114.7(2) . . ?
C21 C20 C19 119.7(2) . . ?
C20 C21 C22 121.9(2) . . ?
C23 C22 C21 117.1(2) . . ?
C23 C22 C31 124.1(2) . . ?
C21 C22 C31 118.8(2) . . ?
C22 C23 C24 121.7(2) . . ?
C19 C24 C23 120.6(2) . . ?
O7 C25 C26 107.3(2) . . ?
O1 C26 C25 107.6(2) . . ?
C28 C27 C13 112.3(2) . . ?
C28 C27 C29 108.2(2) . . ?
C13 C27 C29 109.9(2) . . ?
C28 C27 C30 108.2(2) . . ?
C13 C27 C30 109.2(2) . . ?
C29 C27 C30 109.0(2) . . ?
C32 C31 C33 108.9(2) . . ?
C32 C31 C34 109.1(2) . . ?
C33 C31 C34 107.9(2) . . ?
C32 C31 C22 110.0(2) . . ?
C33 C31 C22 111.8(2) . . ?
C34 C31 C22 109.1(2) . . ?
C41 O8 C66 116.6(2) . . ?
C42 O9 C47 117.4(2) . . ?
C49 O10 C48 117.0(2) . . ?
C50 O11 C55 112.8(2) . . ?
C56 O12 C57 113.1(2) . . ?
C59 O13 C58 118.6(2) . . ?
C60 O14 C65 113.2(2) . . ?
C46 C41 O8 118.9(2) . . ?
C46 C41 C42 119.7(2) . . ?
O8 C41 C42 121.3(2) . . ?
O9 C42 C43 125.2(2) . . ?
O9 C42 C41 115.7(2) . . ?
C43 C42 C41 119.2(2) . . ?
C42 C43 C44 120.2(2) . . ?
C45 C44 C43 120.8(2) . . ?
C44 C45 C46 119.0(2) . . ?
C41 C46 C45 121.2(2) . . ?
O9 C47 C48 108.6(2) . . ?
O10 C48 C47 108.4(2) . . ?
O10 C49 C50 116.0(2) . . ?
O10 C49 C54 125.0(2) . . ?
C50 C49 C54 119.0(2) . . ?
C51 C50 C49 119.7(2) . . ?
C51 C50 O11 119.7(2) . . ?
C49 C50 O11 120.5(2) . . ?
C50 C51 C52 120.8(2) . . ?
C51 C52 C53 121.2(2) . . ?
C52 C53 C54 117.5(2) . . ?
C52 C53 C67 120.5(2) . . ?
C54 C53 C67 121.9(2) . . ?
C53 C54 C49 121.8(2) . . ?
O11 C55 C56 108.0(2) . . ?
O12 C56 C55 106.2(2) . . ?
O12 C57 C58 107.4(2) . . ?
O13 C58 C57 106.5(2) . . ?
O13 C59 C64 126.3(2) . . ?
O13 C59 C60 114.9(2) . . ?
C64 C59 C60 118.8(2) . . ?
C61 C60 O14 120.4(2) . . ?
C61 C60 C59 120.4(2) . . ?
O14 C60 C59 119.2(2) . . ?
C60 C61 C62 121.8(2) . . ?
C63 C62 C61 116.8(2) . . ?
C63 C62 C71 123.1(2) . . ?
C61 C62 C71 120.0(2) . . ?
C62 C63 C64 122.2(2) . . ?
C59 C64 C63 119.9(2) . . ?
O14 C65 C66 108.1(2) . . ?
O8 C66 C65 108.0(2) . . ?
C70 C67 C69 110.0(3) . . ?
C68A C67 C53 119.5(8) . . ?
C70 C67 C53 113.4(3) . . ?
C69 C67 C53 108.2(3) . . ?
C70 C67 C68 107.9(3) . . ?
C69 C67 C68 109.0(3) . . ?
C53 C67 C68 108.3(3) . . ?
C68A C67 C69A 105.4(14) . . ?
C53 C67 C69A 108.8(7) . . ?
C68A C67 C70A 108.3(14) . . ?
C53 C67 C70A 109.1(8) . . ?
C69A C67 C70A 104.8(14) . . ?
C73 C71 C74 108.1(2) . . ?
C73 C71 C62 112.0(2) . . ?
C74 C71 C62 109.7(2) . . ?
C73 C71 C72 108.9(2) . . ?
C74 C71 C72 109.3(2) . . ?
C62 C71 C72 108.8(2) . . ?

loop_
_geom_bond_atom_site_label_1
_geom_bond_atom_site_label_2
_geom_bond_distance
_geom_bond_site_symmetry_2
_geom_bond_publ_flag
O1 C1 1.367(3) . ?
O1 C26 1.431(3) . ?
O2 C2 1.383(3) . ?
O2 C7 1.435(3) . ?
O3 C9 1.387(3) . ?
O3 C8 1.441(3) . ?
O4 C10 1.375(3) . ?
O4 C15 1.426(3) . ?
O5 C17 1.408(3) . ?
O5 C16 1.430(3) . ?
O6 C19 1.374(3) . ?
O6 C18 1.419(3) . ?
O7 C20 1.368(3) . ?
O7 C25 1.428(3) . ?
C1 C6 1.387(3) . ?
C1 C2 1.400(3) . ?
C2 C3 1.380(3) . ?
C3 C4 1.381(3) . ?
C4 C5 1.380(3) . ?
C5 C6 1.380(3) . ?
C7 C8 1.497(3) . ?
C9 C14 1.372(3) . ?
C9 C10 1.397(3) . ?
C10 C11 1.375(3) . ?
C11 C12 1.392(4) . ?
C12 C13 1.386(3) . ?
C13 C14 1.402(3) . ?
C13 C27 1.534(3) . ?
C15 C16 1.503(3) . ?
C17 C18 1.499(3) . ?
C19 C24 1.376(3) . ?
C19 C20 1.402(3) . ?
C20 C21 1.381(3) . ?
C21 C22 1.405(3) . ?
C22 C23 1.379(3) . ?
C22 C31 1.536(3) . ?
C23 C24 1.395(3) . ?
C25 C26 1.489(3) . ?
C27 C28 1.521(3) . ?
C27 C29 1.535(3) . ?
C27 C30 1.539(3) . ?
C31 C32 1.530(4) . ?
C31 C33 1.532(3) . ?
C31 C34 1.534(3) . ?
O8 C41 1.377(3) . ?
O8 C66 1.433(3) . ?
O9 C42 1.374(3) . ?
O9 C47 1.430(3) . ?
O10 C49 1.367(3) . ?
O10 C48 1.433(3) . ?
O11 C50 1.394(3) . ?
O11 C55 1.432(3) . ?
O12 C56 1.417(3) . ?
O12 C57 1.426(3) . ?
O13 C59 1.371(3) . ?
O13 C58 1.419(3) . ?
O14 C60 1.384(3) . ?
O14 C65 1.446(3) . ?
C41 C46 1.374(3) . ?
C41 C42 1.406(3) . ?
C42 C43 1.381(3) . ?
C43 C44 1.385(3) . ?
C44 C45 1.380(4) . ?
C45 C46 1.383(4) . ?
C47 C48 1.490(3) . ?
C49 C50 1.392(3) . ?
C49 C54 1.394(3) . ?
C50 C51 1.373(3) . ?
C51 C52 1.385(3) . ?
C52 C53 1.386(3) . ?
C53 C54 1.393(3) . ?
C53 C67 1.533(3) . ?
C55 C56 1.499(3) . ?
C57 C58 1.503(4) . ?
C59 C64 1.377(3) . ?
C59 C60 1.401(3) . ?
C60 C61 1.367(3) . ?
C61 C62 1.399(3) . ?
C62 C63 1.385(3) . ?
C62 C71 1.534(3) . ?
C63 C64 1.390(3) . ?
C65 C66 1.488(3) . ?
C67 C68A 1.47(2) . ?
C67 C70 1.501(5) . ?
C67 C69 1.515(5) . ?
C67 C68 1.536(5) . ?
C67 C69A 1.55(2) . ?
C67 C70A 1.56(2) . ?
C71 C73 1.519(3) . ?
C71 C74 1.527(3) . ?
C71 C72 1.537(3) . ?

loop_
_geom_torsion_atom_site_label_1
_geom_torsion_atom_site_label_2
_geom_torsion_atom_site_label_3
_geom_torsion_atom_site_label_4
_geom_torsion
_geom_torsion_site_symmetry_1
_geom_torsion_site_symmetry_2
_geom_torsion_site_symmetry_3
_geom_torsion_site_symmetry_4
_geom_torsion_publ_flag
O1 C1 C2 O2 -1.7(3) . . . . ?
C1 C2 O2 C7 71.6(3) . . . . ?
C2 O2 C7 C8 158.2(2) . . . . ?
O2 C7 C8 O3 -69.1(2) . . . . ?
C7 C8 O3 C9 -162.9(2) . . . . ?
C8 O3 C9 C10 80.6(2) . . . . ?
O3 C9 C10 O4 -3.2(3) . . . . ?
C9 C10 O4 C15 172.6(2) . . . . ?
C10 O4 C15 C16 167.4(2) . . . . ?
O4 C15 C16 O5 -68.9(2) . . . . ?
C15 C16 O5 C17 112.7(2) . . . . ?
C16 O5 C17 C18 -172.0(2) . . . . ?
O5 C17 C18 O6 -179.9(2) . . . . ?
C17 C18 O6 C19 -175.4(2) . . . . ?
C18 O6 C19 C20 165.7(2) . . . . ?
O6 C19 C20 O7 -1.4(3) . . . . ?
C19 C20 O7 C25 -172.4(2) . . . . ?
C20 O7 C25 C26 176.3(2) . . . . ?
O7 C25 C26 O1 -67.0(2) . . . . ?
O8 C41 C42 O9 1.1(3) . . . . ?
C41 C42 O9 C47 178.2(2) . . . . ?
C42 O9 C47 C48 174.5(2) . . . . ?
O9 C47 C48 O10 70.9(2) . . . . ?
C47 C48 O10 C49 172.0(2) . . . . ?
C48 O10 C49 C50 -175.8(2) . . . . ?
O10 C49 C50 O11 1.5(3) . . . . ?
C49 C50 O11 C55 -81.0(3) . . . . ?
C50 O11 C55 C56 -175.9(2) . . . . ?
O11 C55 C56 O12 170.2(2) . . . . ?
C55 C56 O12 C57 173.5(2) . . . . ?
C56 O12 C57 C58 -176.0(2) . . . . ?
O12 C57 C58 O13 68.7(3) . . . . ?
C57 C58 O13 C59 -159.0(2) . . . . ?
C58 O13 C59 C60 164.5(2) . . . . ?
O13 C59 C60 O14 -1.5(3) . . . . ?
